data_2311453
loop_
_publ_author_name
'Grinev, Vyacheslav S.'
'Babkina, Natalya V.'
'Yegorova, Alevtina Yu'

_publ_section_title
;
 (<i>E</i>)-7-[(4-Nitro-phen-yl)diazen-yl]-3a-(<i>p</i>-tol-yl)-2,3,3a,4-tetra-hydro-1<i>H</i>-benzo[<i>d</i>]pyrrolo-[1,2-<i>a</i>]imidazol-1-one
 0.58-dimethyl sulfoxide 0.42-aceto-nitrile solvate: crystal structure,
 Hirshfeld analysis and DFT estimation of the energy of inter-molecular
 inter-actions.
;
_journal_coeditor_code YK2109
_journal_issue 'Pt 10'
_journal_name_full 'Acta crystallographica. Section E, Crystallographic communications'
_journal_page_first 1590
_journal_page_last 1594
_journal_paper_doi 10.1107/S2056989017013937
_journal_volume 73
_journal_year 2017
_chemical_formula_iupac 'C23 H19 N5 O3, 0.58C2 H6 O S, 0.42C2 H3 N'
_chemical_formula_moiety 'C23 H19 N5 O3,  0.58(C2 H6 O S),  0.42(C2 H3 N)'
_chemical_formula_sum 'C25 H23.75 N5.41 O3.59 S0.59'
_chemical_formula_weight 476.17
_chemical_name_systematic
;(<i>E</i>)-7-[(4-Nitrophenyl)diazenyl]-3a-(<i>p</i>-tolyl)-2,3,3a,4-tetrahydro-1<i>H</i>-benzo[<i>d</i>]pyrrolo[1,2-<i>a</i>]imidazol-1-one
0.58-dimethyl sulfoxide 0.42-acetonitrile solvate
;
_space_group_IT_number 2
_space_group_name_Hall '-P 1'
_space_group_name_H-M_alt 'P -1'
_symmetry_cell_setting triclinic
_symmetry_space_group_name_Hall '-P 1'
_symmetry_space_group_name_H-M 'P -1'
_atom_sites_solution_hydrogens geom
_atom_sites_solution_primary direct
_atom_sites_solution_secondary difmap
_audit_creation_method SHELXL-97
_cell_angle_alpha 86.072(3)
_cell_angle_beta 78.868(2)
_cell_angle_gamma 73.222(3)
_cell_formula_units_Z 2
_cell_length_a 7.1755(5)
_cell_length_b 10.7013(8)
_cell_length_c 16.2586(11)
_cell_measurement_reflns_used 679
_cell_measurement_temperature 100(2)
_cell_measurement_theta_max 30
_cell_measurement_theta_min 3
_cell_volume 1172.71(15)
_computing_cell_refinement
;
SAINT (Bruker, 2009)
;
_computing_data_collection
;
APEX2 (Bruker, 2011)
;
_computing_data_reduction
;
SAINT (Bruker, 2009)
;
_computing_molecular_graphics
;
<i>OLEX2</i>  (Dolomanov <i>et al.</i>, 2009)
;
_computing_publication_material
;
publCIF (Westrip, 2010)
;
_computing_structure_refinement
;
SHELXL-97 (Sheldrick, 2008)
;
_computing_structure_solution
;
SHELXS-97 (Sheldrick, 2008)
;
_diffrn_ambient_temperature 100(2)
_diffrn_measured_fraction_theta_full 0.993
_diffrn_measured_fraction_theta_max 0.993
_diffrn_measurement_device_type 'Bruker APEXII CCD area detector'
_diffrn_measurement_method 'omega scans'
_diffrn_radiation_monochromator graphite
_diffrn_radiation_source 'fine-focus sealed tube'
_diffrn_radiation_type MoK\a
_diffrn_radiation_wavelength 0.71073
_diffrn_reflns_av_R_equivalents 0.0240
_diffrn_reflns_av_sigmaI/netI 0.0369
_diffrn_reflns_limit_h_max 10
_diffrn_reflns_limit_h_min -10
_diffrn_reflns_limit_k_max 14
_diffrn_reflns_limit_k_min -15
_diffrn_reflns_limit_l_max 22
_diffrn_reflns_limit_l_min -22
_diffrn_reflns_number 15024
_diffrn_reflns_theta_full 30.03
_diffrn_reflns_theta_max 30.03
_diffrn_reflns_theta_min 1.99
_exptl_absorpt_coefficient_mu 0.143
_exptl_absorpt_correction_T_max 0.971
_exptl_absorpt_correction_T_min 0.963
_exptl_absorpt_correction_type multi-scan
_exptl_absorpt_process_details
;
(SADABS; Bruker, 2008)
;
_exptl_crystal_colour red
_exptl_crystal_density_diffrn 1.349
_exptl_crystal_density_method 'not measured'
_exptl_crystal_description prism
_exptl_crystal_F_000 499
_exptl_crystal_size_max 0.27
_exptl_crystal_size_mid 0.22
_exptl_crystal_size_min 0.21
_refine_diff_density_max 0.460
_refine_diff_density_min -0.500
_refine_ls_extinction_method none
_refine_ls_goodness_of_fit_ref 1.002
_refine_ls_hydrogen_treatment mixed
_refine_ls_matrix_type full
_refine_ls_number_parameters 350
_refine_ls_number_reflns 6820
_refine_ls_number_restraints 25
_refine_ls_restrained_S_all 1.004
_refine_ls_R_factor_all 0.0716
_refine_ls_R_factor_gt 0.0495
_refine_ls_shift/su_max 0.000
_refine_ls_shift/su_mean 0.000
_refine_ls_structure_factor_coef Fsqd
_refine_ls_weighting_details 'calc w=1/[\s^2^(Fo^2^)+(0.0632P)^2^+0.5250P] where P=(Fo^2^+2Fc^2^)/3'
_refine_ls_weighting_scheme calc
_refine_ls_wR_factor_gt 0.1210
_refine_ls_wR_factor_ref 0.1344
_reflns_number_gt 5126
_reflns_number_total 6820
_reflns_threshold_expression I>2\s(I)
_cod_data_source_file yk2109sup1.cif
_cod_data_source_block I
_cod_original_cell_volume 1172.71(14)
_cod_database_code 2311453

loop_
_symmetry_equiv_pos_as_xyz
'x, y, z'
'-x, -y, -z'

loop_
_atom_site_type_symbol
_atom_site_label
_atom_site_fract_x
_atom_site_fract_y
_atom_site_fract_z
_atom_site_U_iso_or_equiv
_atom_site_adp_type
_atom_site_calc_flag
_atom_site_refinement_flags
_atom_site_occupancy
_atom_site_symmetry_multiplicity
_atom_site_disorder_assembly
_atom_site_disorder_group
O O1 0.17180(14) 0.76220(11) 0.30872(7) 0.0229(2) Uani d . 1 1 . .
O O2 0.2794(2) 0.02811(13) -0.10319(9) 0.0436(4) Uani d . 1 1 . .
O O3 0.5660(2) 0.01862(13) -0.17906(8) 0.0428(3) Uani d . 1 1 . .
N N1 0.76692(17) 0.79781(11) 0.29851(7) 0.0152(2) Uani d . 1 1 . .
H H1N 0.876(3) 0.810(2) 0.3093(13) 0.035(5) Uiso d . 1 1 . .
N N2 0.48636(16) 0.73034(11) 0.33286(7) 0.0141(2) Uani d . 1 1 . .
N N3 0.70223(19) 0.43649(12) 0.08643(7) 0.0200(2) Uani d . 1 1 . .
N N4 0.54027(19) 0.40565(12) 0.10212(7) 0.0203(2) Uani d . 1 1 . .
N N5 0.4347(3) 0.05826(14) -0.11836(9) 0.0330(3) Uani d . 1 1 . .
C C1 0.28738(19) 0.79333(14) 0.34383(8) 0.0168(3) Uani d . 1 1 . .
C C2 0.2492(2) 0.90348(15) 0.40379(9) 0.0205(3) Uani d . 1 1 . .
H H2A 0.2166 0.8749 0.4627 0.025 Uiso calc R 1 1 . .
H H2B 0.1403 0.9792 0.3914 0.025 Uiso calc R 1 1 . .
C C3 0.44855(19) 0.93659(13) 0.38670(9) 0.0168(3) Uani d . 1 1 . .
H H3A 0.4570 0.9966 0.3379 0.020 Uiso calc R 1 1 . .
H H3B 0.4686 0.9767 0.4362 0.020 Uiso calc R 1 1 . .
C C4 0.59959(18) 0.80249(13) 0.36856(8) 0.0135(2) Uani d . 1 1 . .
C C5 0.77798(19) 0.70403(13) 0.24332(8) 0.0145(2) Uani d . 1 1 . .
C C6 0.9259(2) 0.65182(14) 0.17582(8) 0.0181(3) Uani d . 1 1 . .
H H6A 1.0456 0.6763 0.1641 0.022 Uiso calc R 1 1 . .
C C7 0.8930(2) 0.56275(14) 0.12611(8) 0.0189(3) Uani d . 1 1 . .
H H7A 0.9922 0.5261 0.0797 0.023 Uiso calc R 1 1 . .
C C8 0.7174(2) 0.52528(13) 0.14252(8) 0.0172(3) Uani d . 1 1 . .
C C9 0.5690(2) 0.57522(13) 0.21261(8) 0.0157(3) Uani d . 1 1 . .
H H9A 0.4504 0.5494 0.2253 0.019 Uiso calc R 1 1 . .
C C10 0.60410(18) 0.66223(13) 0.26114(8) 0.0138(2) Uani d . 1 1 . .
C C11 0.6773(2) 0.73681(13) 0.44615(8) 0.0166(3) Uani d . 1 1 . .
C C12 0.8005(2) 0.78988(14) 0.48057(8) 0.0169(3) Uani d . 1 1 . .
H H12A 0.8305 0.8668 0.4564 0.020 Uiso calc R 1 1 . .
C C13 0.8798(2) 0.73152(15) 0.54974(9) 0.0215(3) Uani d . 1 1 . .
H H13A 0.9633 0.7692 0.5724 0.026 Uiso calc R 1 1 . .
C C14 0.8394(3) 0.61915(17) 0.58628(11) 0.0332(4) Uani d . 1 1 . .
C C15 0.7196(4) 0.5662(2) 0.55122(14) 0.0515(6) Uani d . 1 1 . .
H H15A 0.6917 0.4885 0.5749 0.062 Uiso calc R 1 1 . .
C C16 0.6385(3) 0.62415(19) 0.48177(12) 0.0401(5) Uani d . 1 1 . .
H H16A 0.5560 0.5858 0.4589 0.048 Uiso calc R 1 1 . .
C C17 0.9234(4) 0.5562(2) 0.66234(13) 0.0463(5) Uani d . 1 1 . .
H H17A 0.9225 0.4646 0.6666 0.069 Uiso calc R 1 1 . .
H H17B 0.8426 0.6022 0.7129 0.069 Uiso calc R 1 1 . .
H H17C 1.0596 0.5610 0.6568 0.069 Uiso calc R 1 1 . .
C C18 0.5271(2) 0.31506(14) 0.04503(9) 0.0214(3) Uani d . 1 1 . .
C C19 0.6755(3) 0.26357(16) -0.02325(9) 0.0289(3) Uani d . 1 1 . .
H H19A 0.7968 0.2859 -0.0327 0.035 Uiso calc R 1 1 . .
C C20 0.6442(3) 0.17971(17) -0.07702(10) 0.0320(4) Uani d . 1 1 . .
H H20A 0.7424 0.1453 -0.1243 0.038 Uiso calc R 1 1 . .
C C21 0.4679(3) 0.14689(15) -0.06083(10) 0.0275(3) Uani d . 1 1 . .
C C22 0.3205(3) 0.19436(15) 0.00692(10) 0.0273(3) Uani d . 1 1 . .
H H22A 0.2010 0.1696 0.0168 0.033 Uiso calc R 1 1 . .
C C23 0.3516(2) 0.27924(15) 0.06024(10) 0.0249(3) Uani d . 1 1 . .
H H23A 0.2527 0.3131 0.1074 0.030 Uiso calc R 1 1 . .
S S1S 0.77680(10) 0.20694(10) 0.31863(5) 0.0258(3) Uani d P 0.585(3) 1 A 1
O O1S 0.801(2) 0.0884(12) 0.3766(7) 0.0334(17) Uani d PU 0.585(3) 1 A 1
C C1S 0.9536(5) 0.1596(4) 0.2247(2) 0.0525(11) Uani d P 0.585(3) 1 A 1
H H1SA 1.0805 0.1651 0.2321 0.079 Uiso d PR 0.585(3) 1 A 1
H H1SB 0.9113 0.2167 0.1795 0.079 Uiso d PR 0.585(3) 1 A 1
H H1SC 0.9634 0.0715 0.2118 0.079 Uiso d PR 0.585(3) 1 A 1
C C2S 0.5644(4) 0.2154(3) 0.2752(2) 0.0233(6) Uani d PU 0.585(3) 1 A 1
H H2SA 0.4507 0.2204 0.3185 0.035 Uiso d PR 0.585(3) 1 A 1
H H2SB 0.5891 0.1397 0.2419 0.035 Uiso d PR 0.585(3) 1 A 1
H H2SC 0.5403 0.2923 0.2402 0.035 Uiso d PR 0.585(3) 1 A 1
N N1SB 0.804(5) 0.107(2) 0.3821(14) 0.036(3) Uani d PDU 0.415(3) 1 A 2
C C1SB 0.7529(9) 0.1442(7) 0.3226(4) 0.0437(11) Uani d PDU 0.415(3) 1 A 2
C C2SB 0.685(2) 0.2100(8) 0.2476(6) 0.101(4) Uani d P 0.415(3) 1 A 2
H H2S1 0.7907 0.2424 0.2135 0.151 Uiso calc PR 0.415(3) 1 A 2
H H2S2 0.5678 0.2835 0.2639 0.151 Uiso calc PR 0.415(3) 1 A 2
H H2S3 0.6526 0.1483 0.2149 0.151 Uiso calc PR 0.415(3) 1 A 2

loop_
_atom_site_aniso_label
_atom_site_aniso_U_11
_atom_site_aniso_U_22
_atom_site_aniso_U_33
_atom_site_aniso_U_12
_atom_site_aniso_U_13
_atom_site_aniso_U_23
O1 0.0135(5) 0.0311(6) 0.0268(5) -0.0084(4) -0.0049(4) -0.0074(4)
O2 0.0700(10) 0.0360(7) 0.0395(7) -0.0281(7) -0.0255(7) 0.0013(6)
O3 0.0742(10) 0.0321(7) 0.0254(6) -0.0148(7) -0.0157(6) -0.0063(5)
N1 0.0126(5) 0.0217(6) 0.0142(5) -0.0085(4) -0.0030(4) -0.0009(4)
N2 0.0124(5) 0.0180(5) 0.0143(5) -0.0068(4) -0.0037(4) -0.0023(4)
N3 0.0273(6) 0.0175(6) 0.0159(5) -0.0057(5) -0.0064(5) 0.0002(4)
N4 0.0296(6) 0.0182(6) 0.0152(5) -0.0078(5) -0.0074(5) -0.0006(4)
N5 0.0608(10) 0.0216(7) 0.0228(7) -0.0140(7) -0.0196(7) 0.0026(5)
C1 0.0131(6) 0.0214(7) 0.0169(6) -0.0066(5) -0.0021(5) -0.0014(5)
C2 0.0149(6) 0.0245(7) 0.0225(7) -0.0052(5) -0.0022(5) -0.0077(6)
C3 0.0175(6) 0.0181(6) 0.0171(6) -0.0062(5) -0.0059(5) -0.0025(5)
C4 0.0124(5) 0.0178(6) 0.0135(6) -0.0080(5) -0.0038(4) -0.0009(5)
C5 0.0137(6) 0.0177(6) 0.0133(6) -0.0048(5) -0.0052(4) 0.0019(5)
C6 0.0145(6) 0.0250(7) 0.0156(6) -0.0073(5) -0.0031(5) 0.0016(5)
C7 0.0182(6) 0.0228(7) 0.0133(6) -0.0029(5) -0.0015(5) -0.0007(5)
C8 0.0211(6) 0.0170(6) 0.0140(6) -0.0047(5) -0.0054(5) 0.0003(5)
C9 0.0168(6) 0.0171(6) 0.0146(6) -0.0060(5) -0.0046(5) 0.0005(5)
C10 0.0127(5) 0.0163(6) 0.0127(6) -0.0041(5) -0.0031(4) 0.0007(5)
C11 0.0176(6) 0.0192(6) 0.0153(6) -0.0069(5) -0.0060(5) 0.0004(5)
C12 0.0178(6) 0.0194(6) 0.0162(6) -0.0082(5) -0.0049(5) -0.0001(5)
C13 0.0246(7) 0.0247(7) 0.0197(7) -0.0098(6) -0.0106(5) 0.0001(5)
C14 0.0520(11) 0.0288(8) 0.0300(8) -0.0189(8) -0.0262(8) 0.0108(7)
C15 0.0889(17) 0.0467(11) 0.0498(12) -0.0506(12) -0.0491(12) 0.0314(10)
C16 0.0626(12) 0.0416(10) 0.0396(10) -0.0394(10) -0.0355(9) 0.0208(8)
C17 0.0751(15) 0.0387(10) 0.0420(11) -0.0259(10) -0.0427(11) 0.0187(8)
C18 0.0346(8) 0.0171(6) 0.0144(6) -0.0080(6) -0.0088(6) 0.0016(5)
C19 0.0455(10) 0.0283(8) 0.0166(7) -0.0192(7) -0.0002(6) -0.0026(6)
C20 0.0537(11) 0.0285(8) 0.0158(7) -0.0175(8) -0.0014(7) -0.0033(6)
C21 0.0514(10) 0.0172(7) 0.0191(7) -0.0114(7) -0.0175(7) 0.0026(5)
C22 0.0363(9) 0.0213(7) 0.0295(8) -0.0092(6) -0.0172(7) 0.0017(6)
C23 0.0309(8) 0.0211(7) 0.0239(7) -0.0053(6) -0.0104(6) -0.0023(6)
S1S 0.0239(4) 0.0302(5) 0.0298(4) -0.0135(3) -0.0133(3) 0.0054(3)
O1S 0.0293(17) 0.039(4) 0.038(3) -0.015(2) -0.021(2) 0.020(3)
C1S 0.0248(15) 0.059(2) 0.056(2) -0.0019(15) 0.0106(14) 0.0246(19)
C2S 0.0258(13) 0.0254(14) 0.0225(14) -0.0121(11) -0.0089(10) 0.0073(10)
N1SB 0.040(4) 0.040(5) 0.035(3) -0.018(3) -0.017(3) 0.001(3)
C1SB 0.062(3) 0.036(3) 0.049(3) -0.027(2) -0.027(2) 0.009(2)
C2SB 0.212(13) 0.060(5) 0.073(6) -0.066(7) -0.095(7) 0.028(4)

loop_
_atom_type_symbol
_atom_type_description
_atom_type_scat_dispersion_real
_atom_type_scat_dispersion_imag
_atom_type_scat_source
C C 0.0033 0.0016 'International Tables Vol C Tables 4.2.6.8 and 6.1.1.4'
H H 0.0000 0.0000 'International Tables Vol C Tables 4.2.6.8 and 6.1.1.4'
N N 0.0061 0.0033 'International Tables Vol C Tables 4.2.6.8 and 6.1.1.4'
O O 0.0106 0.0060 'International Tables Vol C Tables 4.2.6.8 and 6.1.1.4'
S S 0.1246 0.1234 'International Tables Vol C Tables 4.2.6.8 and 6.1.1.4'

loop_
_geom_angle_atom_site_label_1
_geom_angle_atom_site_label_2
_geom_angle_atom_site_label_3
_geom_angle
C5 N1 C4 109.49(10)
C5 N1 H1N 120.1(14)
C4 N1 H1N 118.6(13)
C1 N2 C10 126.55(11)
C1 N2 C4 112.88(11)
C10 N2 C4 110.00(10)
N4 N3 C8 114.52(12)
N3 N4 C18 113.95(12)
O2 N5 O3 123.77(14)
O2 N5 C21 118.60(16)
O3 N5 C21 117.63(16)
O1 C1 N2 123.73(13)
O1 C1 C2 129.41(13)
N2 C1 C2 106.85(11)
C1 C2 C3 102.37(11)
C1 C2 H2A 111.3
C3 C2 H2A 111.3
C1 C2 H2B 111.3
C3 C2 H2B 111.3
H2A C2 H2B 109.2
C4 C3 C2 102.76(11)
C4 C3 H3A 111.2
C2 C3 H3A 111.2
C4 C3 H3B 111.2
C2 C3 H3B 111.2
H3A C3 H3B 109.1
N1 C4 N2 101.19(10)
N1 C4 C11 109.81(10)
N2 C4 C11 113.51(11)
N1 C4 C3 116.20(11)
N2 C4 C3 102.46(10)
C11 C4 C3 112.96(11)
N1 C5 C6 129.84(12)
N1 C5 C10 110.23(11)
C6 C5 C10 119.90(12)
C7 C6 C5 117.82(12)
C7 C6 H6A 121.1
C5 C6 H6A 121.1
C6 C7 C8 121.87(13)
C6 C7 H7A 119.1
C8 C7 H7A 119.1
N3 C8 C7 115.87(12)
N3 C8 C9 123.65(12)
C7 C8 C9 120.48(12)
C10 C9 C8 116.92(12)
C10 C9 H9A 121.5
C8 C9 H9A 121.5
C9 C10 N2 130.64(12)
C9 C10 C5 122.94(12)
N2 C10 C5 106.39(11)
C16 C11 C12 118.43(13)
C16 C11 C4 123.11(12)
C12 C11 C4 118.40(12)
C13 C12 C11 120.64(13)
C13 C12 H12A 119.7
C11 C12 H12A 119.7
C14 C13 C12 121.10(13)
C14 C13 H13A 119.5
C12 C13 H13A 119.5
C15 C14 C13 117.95(14)
C15 C14 C17 120.77(16)
C13 C14 C17 121.28(15)
C14 C15 C16 121.51(16)
C14 C15 H15A 119.2
C16 C15 H15A 119.2
C11 C16 C15 120.37(15)
C11 C16 H16A 119.8
C15 C16 H16A 119.8
C14 C17 H17A 109.5
C14 C17 H17B 109.5
H17A C17 H17B 109.5
C14 C17 H17C 109.5
H17A C17 H17C 109.5
H17B C17 H17C 109.5
C23 C18 C19 120.23(14)
C23 C18 N4 115.52(14)
C19 C18 N4 124.25(14)
C20 C19 C18 119.51(16)
C20 C19 H19A 120.2
C18 C19 H19A 120.2
C21 C20 C19 118.97(16)
C21 C20 H20A 120.5
C19 C20 H20A 120.5
C22 C21 C20 122.72(14)
C22 C21 N5 118.46(15)
C20 C21 N5 118.82(16)
C21 C22 C23 118.16(15)
C21 C22 H22A 120.9
C23 C22 H22A 120.9
C22 C23 C18 120.39(15)
C22 C23 H23A 119.8
C18 C23 H23A 119.8
O1S S1S C2S 105.3(5)
O1S S1S C1S 106.9(6)
C2S S1S C1S 96.38(17)
S1S C1S H1SA 109.8
S1S C1S H1SB 109.3
H1SA C1S H1SB 109.5
S1S C1S H1SC 109.3
H1SA C1S H1SC 109.5
H1SB C1S H1SC 109.5
S1S C2S H2SA 111.1
S1S C2S H2SB 109.6
H2SA C2S H2SB 109.5
S1S C2S H2SC 107.8
H2SA C2S H2SC 109.5
H2SB C2S H2SC 109.5
N1SB C1SB C2SB 172.7(15)
C1SB C2SB H2SB 93.7
C1SB C2SB H2SC 130.4
H2SB C2SB H2SC 83.6
C1SB C2SB H2S1 109.5
C1SB C2SB H2S2 109.5
H2S1 C2SB H2S2 109.5
C1SB C2SB H2S3 109.5
H2S1 C2SB H2S3 109.5
H2S2 C2SB H2S3 109.5

loop_
_geom_bond_atom_site_label_1
_geom_bond_atom_site_label_2
_geom_bond_distance
O1 C1 1.2219(16)
O2 N5 1.224(2)
O3 N5 1.228(2)
N1 C5 1.3670(17)
N1 C4 1.4787(17)
N1 H1N 0.88(2)
N2 C1 1.3737(17)
N2 C10 1.4091(17)
N2 C4 1.4828(16)
N3 N4 1.2728(18)
N3 C8 1.4012(18)
N4 C18 1.4214(18)
N5 C21 1.4727(19)
C1 C2 1.5109(19)
C2 C3 1.5409(19)
C2 H2A 0.9900
C2 H2B 0.9900
C3 C4 1.5354(19)
C3 H3A 0.9900
C3 H3B 0.9900
C4 C11 1.5231(18)
C5 C6 1.3912(19)
C5 C10 1.4162(18)
C6 C7 1.388(2)
C6 H6A 0.9500
C7 C8 1.4021(19)
C7 H7A 0.9500
C8 C9 1.4160(19)
C9 C10 1.3659(18)
C9 H9A 0.9500
C11 C16 1.379(2)
C11 C12 1.3936(18)
C12 C13 1.3874(19)
C12 H12A 0.9500
C13 C14 1.386(2)
C13 H13A 0.9500
C14 C15 1.378(2)
C14 C17 1.512(2)
C15 C16 1.396(2)
C15 H15A 0.9500
C16 H16A 0.9500
C17 H17A 0.9800
C17 H17B 0.9800
C17 H17C 0.9800
C18 C23 1.393(2)
C18 C19 1.399(2)
C19 C20 1.386(2)
C19 H19A 0.9500
C20 C21 1.381(3)
C20 H20A 0.9500
C21 C22 1.381(2)
C22 C23 1.388(2)
C22 H22A 0.9500
C23 H23A 0.9500
S1S O1S 1.517(11)
S1S C2S 1.776(3)
S1S C1S 1.785(4)
C1S H1SA 0.9599
C1S H1SB 0.9601
C1S H1SC 0.9600
C2S H2SA 0.9598
C2S H2SB 0.9600
C2S H2SC 0.9601
N1SB C1SB 1.108(16)
C1SB C2SB 1.460(8)
C2SB H2SB 1.1778
C2SB H2SC 1.1738
C2SB H2S1 0.9800
C2SB H2S2 0.9800
C2SB H2S3 0.9800

loop_
_geom_hbond_atom_site_label_D
_geom_hbond_atom_site_label_H
_geom_hbond_atom_site_label_A
_geom_hbond_site_symmetry_A
_geom_hbond_distance_DH
_geom_hbond_distance_HA
_geom_hbond_distance_DA
_geom_hbond_angle_DHA
N1 H1N O1 1_655 0.88(2) 2.04(2) 2.8550(15) 154.9(19)
C2 H2A N1SB 2_666 0.99 2.52 3.43(2) 153
C2 H2B O1S 1_465 0.99 2.43 3.348(14) 154
C2 H2B N1SB 1_465 0.99 2.43 3.37(3) 158
C2S H2SA Cg1 2_666 0.96 2.93 3.766(3) 146

loop_
_geom_torsion_atom_site_label_1
_geom_torsion_atom_site_label_2
_geom_torsion_atom_site_label_3
_geom_torsion_atom_site_label_4
_geom_torsion
C8 N3 N4 C18 -179.71(11)
C10 N2 C1 O1 27.6(2)
C4 N2 C1 O1 168.43(13)
C10 N2 C1 C2 -151.40(13)
C4 N2 C1 C2 -10.58(15)
O1 C1 C2 C3 -150.17(15)
N2 C1 C2 C3 28.76(14)
C1 C2 C3 C4 -35.31(13)
C5 N1 C4 N2 -16.28(13)
C5 N1 C4 C11 103.95(12)
C5 N1 C4 C3 -126.30(12)
C1 N2 C4 N1 -132.55(11)
C10 N2 C4 N1 14.76(13)
C1 N2 C4 C11 109.88(13)
C10 N2 C4 C11 -102.81(12)
C1 N2 C4 C3 -12.25(14)
C10 N2 C4 C3 135.06(11)
C2 C3 C4 N1 138.38(11)
C2 C3 C4 N2 29.10(12)
C2 C3 C4 C11 -93.40(12)
C4 N1 C5 C6 -169.39(13)
C4 N1 C5 C10 12.44(14)
N1 C5 C6 C7 -175.73(13)
C10 C5 C6 C7 2.29(19)
C5 C6 C7 C8 -0.1(2)
N4 N3 C8 C7 -179.04(12)
N4 N3 C8 C9 1.62(19)
C6 C7 C8 N3 178.86(12)
C6 C7 C8 C9 -1.8(2)
N3 C8 C9 C10 -179.31(12)
C7 C8 C9 C10 1.4(2)
C8 C9 C10 N2 178.58(13)
C8 C9 C10 C5 0.86(19)
C1 N2 C10 C9 -44.5(2)
C4 N2 C10 C9 173.73(13)
C1 N2 C10 C5 133.46(13)
C4 N2 C10 C5 -8.26(14)
N1 C5 C10 C9 175.62(12)
C6 C5 C10 C9 -2.8(2)
N1 C5 C10 N2 -2.58(14)
C6 C5 C10 N2 179.04(11)
N1 C4 C11 C16 -115.12(17)
N2 C4 C11 C16 -2.7(2)
C3 C4 C11 C16 113.40(17)
N1 C4 C11 C12 61.98(16)
N2 C4 C11 C12 174.42(12)
C3 C4 C11 C12 -69.49(15)
C16 C11 C12 C13 -0.9(2)
C4 C11 C12 C13 -178.10(13)
C11 C12 C13 C14 0.2(2)
C12 C13 C14 C15 0.7(3)
C12 C13 C14 C17 -179.21(18)
C13 C14 C15 C16 -0.9(4)
C17 C14 C15 C16 179.0(2)
C12 C11 C16 C15 0.7(3)
C4 C11 C16 C15 177.80(19)
C14 C15 C16 C11 0.2(4)
N3 N4 C18 C23 -179.91(12)
N3 N4 C18 C19 -0.5(2)
C23 C18 C19 C20 1.9(2)
N4 C18 C19 C20 -177.45(14)
C18 C19 C20 C21 -1.3(3)
C19 C20 C21 C22 0.1(3)
C19 C20 C21 N5 179.70(15)
O2 N5 C21 C22 -1.3(2)
O3 N5 C21 C22 178.84(14)
O2 N5 C21 C20 179.07(15)
O3 N5 C21 C20 -0.8(2)
C20 C21 C22 C23 0.5(2)
N5 C21 C22 C23 -179.14(13)
C21 C22 C23 C18 0.2(2)
C19 C18 C23 C22 -1.3(2)
N4 C18 C23 C22 178.05(13)
